data_4334067
loop_
_publ_author_name
'J. Hern\'andez-Gil'
'N. Ov\`ejak'
'S. Ferrer'
'F. Lloret'
'A. Casti\~neiras'

_publ_section_title
;
 Novel Hexanuclear Copper(II) Complex Built from a Simple Tetrachelating
 Triazole Ligand: Synthesis, Structure, and Magnetism
;
_journal_name_full 'Inorganic Chemistry'
_journal_page_first 2289
_journal_page_last 2291
_journal_paper_doi 10.1021/ic3027946
_journal_volume 52
_journal_year 2013
_chemical_formula_moiety 'C28 H46 Cl6 Cu6 N14 O42, 2(Cl O4), 10(H2 O)'
_chemical_formula_sum 'C28 H66 Cl8 Cu6 N14 O60'
_chemical_formula_weight 2223.79
_chemical_name_systematic
; 
 ? 
;
_space_group_IT_number 2
_symmetry_cell_setting triclinic
_symmetry_Int_Tables_number 2
_symmetry_space_group_name_Hall '-P 1'
_symmetry_space_group_name_H-M 'P -1'
_atom_sites_solution_hydrogens geom
_atom_sites_solution_primary direct
_atom_sites_solution_secondary difmap
_audit_creation_method SHELXL-97
_cell_angle_alpha 67.589(2)
_cell_angle_beta 76.747(2)
_cell_angle_gamma 71.487(2)
_cell_formula_units_Z 1
_cell_length_a 10.7330(3)
_cell_length_b 13.2580(3)
_cell_length_c 15.4740(5)
_cell_measurement_temperature 298(2)
_cell_volume 1915.52(10)
_computing_cell_refinement 'APEX2 Software (Bruker, 2010)'
_computing_data_collection 'APEX2 Software (Bruker, 2010)'
_computing_data_reduction 'APEX2 Software (Bruker, 2010)'
_computing_molecular_graphics 'PLATON (Spek, 2009)'
_computing_publication_material 'SHELXL-97 (Sheldrick, 2008)'
_computing_structure_refinement 'SHELXL-97 (Sheldrick, 2008)'
_computing_structure_solution 'SHELXS-97 (Sheldrick, 2008)'
_diffrn_ambient_temperature 298(2)
_diffrn_measured_fraction_theta_full 0.994
_diffrn_measured_fraction_theta_max 0.994
_diffrn_measurement_device_type 'Bruker SMART CCD 1000'
_diffrn_measurement_method 'omega and phi scans'
_diffrn_radiation_monochromator graphite
_diffrn_radiation_source 'fine-focus sealed tube'
_diffrn_radiation_type MoK\a
_diffrn_radiation_wavelength 0.71073
_diffrn_reflns_av_R_equivalents 0.0339
_diffrn_reflns_av_sigmaI/netI 0.0620
_diffrn_reflns_limit_h_max 13
_diffrn_reflns_limit_h_min -13
_diffrn_reflns_limit_k_max 17
_diffrn_reflns_limit_k_min -14
_diffrn_reflns_limit_l_max 20
_diffrn_reflns_limit_l_min -17
_diffrn_reflns_number 13807
_diffrn_reflns_theta_full 27.52
_diffrn_reflns_theta_max 27.52
_diffrn_reflns_theta_min 1.43
_exptl_absorpt_coefficient_mu 2.041
_exptl_absorpt_correction_T_max 0.8703
_exptl_absorpt_correction_T_min 0.7494
_exptl_absorpt_correction_type multi-scan
_exptl_absorpt_process_details SADABS
_exptl_crystal_colour Green
_exptl_crystal_density_diffrn 1.928
_exptl_crystal_description prism
_exptl_crystal_F_000 1122
_exptl_crystal_size_max 0.15
_exptl_crystal_size_mid 0.11
_exptl_crystal_size_min 0.07
_refine_diff_density_max 3.026
_refine_diff_density_min -1.887
_refine_diff_density_rms 0.238
_refine_ls_extinction_coef 0.0040(17)
_refine_ls_extinction_expression Fc^*^=kFc[1+0.001xFc^2^\l^3^/sin(2\q)]^-1/4^
_refine_ls_extinction_method SHELXL
_refine_ls_goodness_of_fit_ref 1.144
_refine_ls_hydrogen_treatment constr
_refine_ls_matrix_type full
_refine_ls_number_parameters 456
_refine_ls_number_reflns 8744
_refine_ls_number_restraints 0
_refine_ls_restrained_S_all 1.144
_refine_ls_R_factor_all 0.1333
_refine_ls_R_factor_gt 0.0940
_refine_ls_shift/su_max 0.030
_refine_ls_shift/su_mean 0.002
_refine_ls_structure_factor_coef Fsqd
_refine_ls_weighting_details 'calc w=1/[\s^2^(Fo^2^)+(0.2156P)^2^+0.2020P] where P=(Fo^2^+2Fc^2^)/3'
_refine_ls_weighting_scheme calc
_refine_ls_wR_factor_gt 0.2984
_refine_ls_wR_factor_ref 0.3329
_reflns_number_gt 5543
_reflns_number_total 8744
_reflns_threshold_expression >2sigma(I)
_cod_data_source_file ic3027946_si_002.cif
_cod_data_source_block 12acsf01
_cod_original_cell_volume 1915.52(9)
_cod_database_code 4334067

loop_
_symmetry_equiv_pos_as_xyz
'x, y, z'
'-x, -y, -z'

loop_
_atom_site_label
_atom_site_type_symbol
_atom_site_fract_x
_atom_site_fract_y
_atom_site_fract_z
_atom_site_U_iso_or_equiv
_atom_site_adp_type
_atom_site_occupancy
_atom_site_symmetry_multiplicity
_atom_site_calc_flag
_atom_site_refinement_flags
Cu1 Cu 0.92017(9) 0.14786(7) 0.00820(7) 0.0400(3) Uani 1 1 d .
Cu2 Cu 0.55822(9) 0.30508(7) -0.23185(7) 0.0405(3) Uani 1 1 d .
Cu3 Cu 1.13345(9) 0.11599(7) 0.30121(6) 0.0409(3) Uani 1 1 d .
Cl1 Cl 1.1251(3) 0.2138(2) -0.23735(19) 0.0662(7) Uani 1 1 d .
Cl2 Cl 0.3442(2) 0.2556(2) -0.01169(17) 0.0656(6) Uani 1 1 d .
Cl3 Cl 0.7831(2) 0.1552(2) 0.38780(17) 0.0714(8) Uani 1 1 d .
O1 O 0.7353(8) 0.1118(7) 0.1294(6) 0.080(2) Uani 1 1 d .
O2 O 0.5536(5) 0.1607(5) -0.2403(4) 0.0522(14) Uani 1 1 d .
O3 O 0.4132(7) 0.3855(5) -0.3136(5) 0.0637(17) Uani 1 1 d .
O4 O 0.7154(10) 0.3270(9) -0.3650(6) 0.096(3) Uani 1 1 d .
O5 O 1.1867(6) 0.1246(5) 0.4126(4) 0.0560(15) Uani 1 1 d .
O6 O 1.3484(7) 0.1010(7) 0.2376(5) 0.075(2) Uani 1 1 d .
O7 O 1.1713(6) -0.0505(5) 0.3647(4) 0.0466(13) Uani 1 1 d .
O11 O 1.1305(10) 0.1746(10) -0.1379(6) 0.107(3) Uani 1 1 d .
O12 O 0.9934(9) 0.2709(9) -0.2611(8) 0.103(3) Uani 1 1 d .
O13 O 1.2038(10) 0.2939(11) -0.2853(8) 0.120(4) Uani 1 1 d .
O14 O 1.1652(17) 0.1213(9) -0.2680(8) 0.148(5) Uani 1 1 d .
O17 O 0.8049(6) 0.2864(4) -0.0602(4) 0.0481(14) Uani 1 1 d .
O21 O 0.3589(8) 0.2807(8) -0.1104(5) 0.078(2) Uani 1 1 d .
O22 O 0.2875(15) 0.1594(12) 0.0332(8) 0.156(6) Uani 1 1 d .
O23 O 0.2646(11) 0.3489(11) 0.0156(9) 0.130(4) Uani 1 1 d .
O24 O 0.4728(8) 0.2228(8) 0.0190(6) 0.083(2) Uani 1 1 d .
O27 O 0.9507(6) 0.2441(4) 0.0662(4) 0.0505(14) Uani 1 1 d .
O31 O 0.9139(7) 0.1109(7) 0.4115(5) 0.079(2) Uani 1 1 d .
O32 O 0.7676(12) 0.2703(9) 0.3399(10) 0.149(6) Uani 1 1 d .
O33 O 0.7595(16) 0.1056(17) 0.3276(11) 0.184(7) Uani 1 1 d .
O34 O 0.6937(8) 0.1395(11) 0.4725(7) 0.133(5) Uani 1 1 d .
N1 N 0.8806(6) 0.0779(5) -0.0701(4) 0.0355(13) Uani 1 1 d .
N2 N 1.0525(6) 0.0255(5) 0.0823(4) 0.0356(13) Uani 1 1 d .
N3 N 0.8067(6) 0.0657(5) -0.1853(4) 0.0339(12) Uani 1 1 d .
H3 H 0.7487 0.0883 -0.2269 0.041 Uiso 1 1 d R
N11 N 0.5404(7) 0.4376(5) -0.1952(5) 0.0445(15) Uani 1 1 d .
N18 N 0.7096(5) 0.2373(5) -0.1522(4) 0.0318(12) Uani 1 1 d .
N21 N 1.0651(7) 0.2812(5) 0.2451(5) 0.0455(15) Uani 1 1 d .
N28 N 1.0718(5) 0.1159(5) 0.1863(4) 0.0350(12) Uani 1 1 d .
C12 C 0.4515(10) 0.5340(8) -0.2168(8) 0.068(3) Uani 1 1 d .
H12 H 0.3937 0.5475 -0.2587 0.081 Uiso 1 1 d R
C13 C 0.4407(13) 0.6162(8) -0.1810(10) 0.088(4) Uani 1 1 d .
H13 H 0.3698 0.6800 -0.1915 0.106 Uiso 1 1 d R
C14 C 0.5372(13) 0.6024(8) -0.1285(9) 0.082(4) Uani 1 1 d .
H14 H 0.5385 0.6608 -0.1097 0.099 Uiso 1 1 d R
C15 C 0.6314(10) 0.5010(7) -0.1044(7) 0.058(2) Uani 1 1 d .
H15 H 0.6944 0.4875 -0.0662 0.070 Uiso 1 1 d R
C16 C 0.6284(8) 0.4203(6) -0.1389(6) 0.0426(17) Uani 1 1 d .
C17 C 0.7246(7) 0.3055(6) -0.1140(5) 0.0362(15) Uani 1 1 d .
C19 C 0.7960(7) 0.1323(5) -0.1342(5) 0.0322(14) Uani 1 1 d .
C22 C 1.0696(11) 0.3598(8) 0.2757(7) 0.068(3) Uani 1 1 d .
H22 H 1.1103 0.3386 0.3292 0.082 Uiso 1 1 d R
C23 C 1.0163(13) 0.4737(8) 0.2296(9) 0.081(3) Uani 1 1 d .
H23 H 1.0266 0.5275 0.2502 0.097 Uiso 1 1 d R
C24 C 0.9496(11) 0.5061(8) 0.1570(8) 0.066(3) Uani 1 1 d .
H24 H 0.9106 0.5820 0.1278 0.079 Uiso 1 1 d R
C25 C 0.9399(9) 0.4216(7) 0.1244(6) 0.052(2) Uani 1 1 d .
H25 H 0.8935 0.4409 0.0741 0.062 Uiso 1 1 d R
C26 C 1.0001(8) 0.3118(6) 0.1698(5) 0.0406(16) Uani 1 1 d .
C27 C 1.0052(7) 0.2191(6) 0.1354(5) 0.0358(15) Uani 1 1 d .
C29 C 1.1011(4) 0.0309(3) 0.1520(3) 0.0294(13) Uani 1 1 d .
Cl4 Cl 0.2843(4) 0.3735(3) 0.4437(3) 0.154(2) Uani 1 1 d R
O41 O 0.2240(4) 0.4728(3) 0.3696(3) 0.184 Uiso 1 1 d R
O42 O 0.3026(4) 0.4308(3) 0.4978(3) 0.184 Uiso 1 1 d R
O43 O 0.2145(4) 0.2903(3) 0.4865(3) 0.184 Uiso 1 1 d R
O44 O 0.4229(4) 0.3134(3) 0.4204(3) 0.184 Uiso 1 1 d R
O51 O 0.0268(9) 0.1549(8) 0.5718(6) 0.090(2) Uiso 1 1 d .
O52 O 0.4158(10) 0.0296(9) 0.8987(8) 0.108 Uiso 1 1 d .
O53 O 0.4580(11) 0.1441(9) 0.6215(8) 0.108 Uiso 1 1 d .
O54 O 0.6044(11) 0.4122(9) 0.4558(8) 0.108 Uiso 1 1 d .
O55 O 0.4540(10) 0.0880(9) 0.3940(8) 0.108 Uiso 1 1 d .

loop_
_atom_site_aniso_label
_atom_site_aniso_U_11
_atom_site_aniso_U_22
_atom_site_aniso_U_33
_atom_site_aniso_U_23
_atom_site_aniso_U_13
_atom_site_aniso_U_12
Cu1 0.0452(5) 0.0324(5) 0.0476(6) -0.0165(4) -0.0277(4) 0.0026(4)
Cu2 0.0396(5) 0.0370(5) 0.0463(6) -0.0123(4) -0.0211(4) -0.0027(4)
Cu3 0.0482(6) 0.0404(5) 0.0363(5) -0.0159(4) -0.0170(4) -0.0022(4)
Cl1 0.0650(14) 0.0761(16) 0.0713(16) -0.0337(13) -0.0027(12) -0.0291(12)
Cl2 0.0603(13) 0.0867(17) 0.0519(13) -0.0244(12) -0.0046(10) -0.0215(12)
Cl3 0.0508(13) 0.0907(18) 0.0503(13) -0.0059(12) -0.0171(10) -0.0026(12)
O1 0.067(4) 0.091(5) 0.076(5) -0.036(4) -0.005(4) -0.006(4)
O2 0.041(3) 0.057(3) 0.066(4) -0.027(3) -0.022(3) -0.002(3)
O3 0.069(4) 0.061(4) 0.067(4) -0.013(3) -0.038(3) -0.014(3)
O4 0.112(7) 0.107(6) 0.064(5) -0.021(4) -0.002(5) -0.038(5)
O5 0.061(4) 0.065(4) 0.048(3) -0.026(3) -0.019(3) -0.007(3)
O6 0.054(4) 0.100(6) 0.067(4) -0.032(4) -0.004(3) -0.014(4)
O7 0.057(3) 0.043(3) 0.036(3) -0.014(2) -0.010(2) -0.003(2)
O11 0.101(6) 0.184(11) 0.074(6) -0.054(6) -0.013(5) -0.071(7)
O12 0.073(5) 0.109(7) 0.112(7) -0.021(6) -0.019(5) -0.015(5)
O13 0.105(7) 0.145(9) 0.135(9) -0.038(7) -0.007(6) -0.080(7)
O14 0.252(15) 0.086(7) 0.103(8) -0.053(6) -0.064(9) 0.016(8)
O17 0.058(3) 0.034(3) 0.061(4) -0.019(2) -0.037(3) 0.001(2)
O21 0.086(5) 0.105(6) 0.052(4) -0.023(4) -0.004(4) -0.045(5)
O22 0.214(14) 0.186(12) 0.093(8) -0.023(8) 0.038(9) -0.152(12)
O23 0.097(7) 0.150(10) 0.149(10) -0.099(9) -0.038(7) 0.038(7)
O24 0.070(5) 0.093(6) 0.084(5) -0.028(4) -0.023(4) -0.008(4)
O27 0.065(4) 0.035(3) 0.056(3) -0.018(2) -0.037(3) 0.004(2)
O31 0.048(4) 0.100(6) 0.068(5) -0.019(4) -0.012(3) 0.003(4)
O32 0.105(8) 0.093(7) 0.158(11) 0.034(7) -0.013(7) 0.000(6)
O33 0.159(12) 0.30(2) 0.155(13) -0.136(14) -0.055(10) -0.037(13)
O34 0.053(5) 0.175(11) 0.086(6) 0.003(6) 0.006(4) 0.015(5)
N1 0.041(3) 0.031(3) 0.038(3) -0.016(2) -0.019(3) 0.001(2)
N2 0.037(3) 0.033(3) 0.040(3) -0.015(2) -0.017(2) -0.001(2)
N3 0.035(3) 0.036(3) 0.035(3) -0.015(2) -0.017(2) -0.001(2)
N11 0.046(4) 0.032(3) 0.052(4) -0.011(3) -0.019(3) 0.000(3)
N18 0.030(3) 0.031(3) 0.034(3) -0.009(2) -0.013(2) -0.002(2)
N21 0.054(4) 0.034(3) 0.054(4) -0.019(3) -0.025(3) 0.000(3)
N28 0.030(3) 0.037(3) 0.036(3) -0.014(2) -0.010(2) -0.001(2)
C12 0.065(6) 0.048(5) 0.088(7) -0.016(5) -0.049(5) 0.007(4)
C13 0.107(9) 0.044(5) 0.124(10) -0.032(6) -0.077(8) 0.015(5)
C14 0.121(10) 0.035(4) 0.095(8) -0.024(5) -0.067(7) 0.016(5)
C15 0.068(6) 0.040(4) 0.069(6) -0.022(4) -0.036(5) 0.008(4)
C16 0.046(4) 0.035(4) 0.047(4) -0.013(3) -0.023(3) 0.001(3)
C17 0.037(4) 0.033(3) 0.037(4) -0.008(3) -0.014(3) -0.004(3)
C19 0.032(3) 0.034(3) 0.031(3) -0.008(3) -0.011(3) -0.007(3)
C22 0.093(7) 0.054(5) 0.072(6) -0.031(5) -0.050(6) 0.004(5)
C23 0.116(9) 0.045(5) 0.106(9) -0.038(5) -0.054(7) -0.009(5)
C24 0.090(7) 0.041(4) 0.073(6) -0.019(4) -0.036(6) -0.006(5)
C25 0.061(5) 0.042(4) 0.057(5) -0.020(4) -0.025(4) -0.001(4)
C26 0.046(4) 0.041(4) 0.039(4) -0.015(3) -0.009(3) -0.012(3)
C27 0.038(4) 0.034(3) 0.038(4) -0.017(3) -0.012(3) -0.002(3)
C29 0.027(3) 0.033(3) 0.028(3) -0.012(3) -0.010(2) -0.002(3)
Cl4 0.166(5) 0.142(4) 0.172(5) -0.032(4) -0.053(4) -0.067(4)

loop_
_atom_type_symbol
_atom_type_description
_atom_type_scat_dispersion_real
_atom_type_scat_dispersion_imag
_atom_type_scat_source
C C 0.0033 0.0016 'International Tables Vol C Tables 4.2.6.8 and 6.1.1.4'
H H 0.0000 0.0000 'International Tables Vol C Tables 4.2.6.8 and 6.1.1.4'
Cl Cl 0.1484 0.1585 'International Tables Vol C Tables 4.2.6.8 and 6.1.1.4'
Cu Cu 0.3201 1.2651 'International Tables Vol C Tables 4.2.6.8 and 6.1.1.4'
N N 0.0061 0.0033 'International Tables Vol C Tables 4.2.6.8 and 6.1.1.4'
O O 0.0106 0.0060 'International Tables Vol C Tables 4.2.6.8 and 6.1.1.4'

loop_
_geom_angle_atom_site_label_1
_geom_angle_atom_site_label_2
_geom_angle_atom_site_label_3
_geom_angle
_geom_angle_site_symmetry_1
_geom_angle_site_symmetry_3
_geom_angle_publ_flag
O17 Cu1 O27 83.0(2) . . y
O17 Cu1 N2 169.3(2) . . y
O27 Cu1 N2 86.8(2) . . y
O17 Cu1 N1 87.0(2) . . y
O27 Cu1 N1 169.1(2) . . y
N2 Cu1 N1 102.8(2) . . y
O17 Cu1 O1 89.0(3) . . y
O27 Cu1 O1 89.4(3) . . y
N2 Cu1 O1 94.4(3) . . y
N1 Cu1 O1 94.9(3) . . y
O17 Cu1 O11 92.2(3) . . y
O27 Cu1 O11 96.0(3) . . y
N2 Cu1 O11 85.3(3) . . y
N1 Cu1 O11 79.9(3) . . y
O1 Cu1 O11 174.6(3) . . y
N11 Cu2 O2 167.2(3) . . y
N11 Cu2 O3 93.5(3) . . y
O2 Cu2 O3 89.1(2) . . y
N11 Cu2 N18 82.0(2) . . y
O2 Cu2 N18 95.9(2) . . y
O3 Cu2 N18 174.7(2) . . y
N11 Cu2 O4 103.3(3) . . y
O2 Cu2 O4 89.2(3) . . y
O3 Cu2 O4 90.2(3) . . y
N18 Cu2 O4 88.1(3) . . y
N11 Cu2 O21 83.6(3) . . y
O2 Cu2 O21 84.6(3) . . y
O3 Cu2 O21 79.5(3) . . y
N18 Cu2 O21 102.7(2) . . y
O4 Cu2 O21 168.0(3) . . y
N21 Cu3 O5 94.3(3) . . y
N21 Cu3 O7 170.6(3) . . y
O5 Cu3 O7 87.6(2) . . y
N21 Cu3 N28 82.7(3) . . y
O5 Cu3 N28 176.8(2) . . y
O7 Cu3 N28 95.2(2) . . y
N21 Cu3 O6 98.6(3) . . y
O5 Cu3 O6 86.8(3) . . y
O7 Cu3 O6 90.7(3) . . y
N28 Cu3 O6 94.8(3) . . y
N21 Cu3 O31 88.8(3) . . y
O5 Cu3 O31 80.9(3) . . y
O7 Cu3 O31 82.4(3) . . y
N28 Cu3 O31 97.8(3) . . y
O6 Cu3 O31 166.1(3) . . y
O14 Cl1 O11 108.8(7) . . ?
O14 Cl1 O13 113.0(9) . . ?
O11 Cl1 O13 110.0(6) . . ?
O14 Cl1 O12 106.2(8) . . ?
O11 Cl1 O12 112.3(6) . . ?
O13 Cl1 O12 106.4(7) . . ?
O23 Cl2 O21 111.9(7) . . ?
O23 Cl2 O24 108.9(6) . . ?
O21 Cl2 O24 109.5(5) . . ?
O23 Cl2 O22 110.8(9) . . ?
O21 Cl2 O22 108.2(6) . . ?
O24 Cl2 O22 107.4(8) . . ?
O32 Cl3 O31 106.6(7) . . ?
O32 Cl3 O34 109.1(8) . . ?
O31 Cl3 O34 108.5(5) . . ?
O32 Cl3 O33 108.6(10) . . ?
O31 Cl3 O33 112.1(8) . . ?
O34 Cl3 O33 111.7(10) . . ?
Cl1 O11 Cu1 128.0(5) . . ?
C17 O17 Cu1 131.4(5) . . ?
Cl2 O21 Cu2 130.4(5) . . ?
C27 O27 Cu1 130.2(5) . . ?
Cl3 O31 Cu3 128.7(5) . . ?
C19 N1 N2 107.3(5) . 2_755 ?
C19 N1 Cu1 123.8(5) . . ?
N2 N1 Cu1 128.1(4) 2_755 . ?
C29 N2 N1 107.2(5) . 2_755 ?
C29 N2 Cu1 124.4(4) . . ?
N1 N2 Cu1 128.2(4) 2_755 . ?
C29 N3 C19 107.8(5) 2_755 . ?
C29 N3 H3 133.3 2_755 . ?
C19 N3 H3 118.4 . . ?
C12 N11 C16 118.8(8) . . ?
C12 N11 Cu2 127.4(7) . . ?
C16 N11 Cu2 113.8(5) . . ?
C17 N18 C19 117.4(6) . . ?
C17 N18 Cu2 114.0(4) . . ?
C19 N18 Cu2 128.6(5) . . ?
C22 N21 C26 119.0(7) . . ?
C22 N21 Cu3 127.6(6) . . ?
C26 N21 Cu3 113.2(5) . . ?
C29 N28 C27 118.5(6) . . ?
C29 N28 Cu3 128.2(4) . . ?
C27 N28 Cu3 112.9(5) . . ?
N11 C12 C13 122.7(9) . . ?
N11 C12 H12 118.6 . . ?
C13 C12 H12 118.7 . . ?
C12 C13 C14 118.6(9) . . ?
C12 C13 H13 120.6 . . ?
C14 C13 H13 120.8 . . ?
C15 C14 C13 119.1(9) . . ?
C15 C14 H14 120.3 . . ?
C13 C14 H14 120.5 . . ?
C14 C15 C16 117.4(9) . . ?
C14 C15 H15 121.3 . . ?
C16 C15 H15 121.3 . . ?
N11 C16 C15 122.8(7) . . ?
N11 C16 C17 115.9(7) . . ?
C15 C16 C17 121.3(7) . . ?
O17 C17 N18 128.4(6) . . ?
O17 C17 C16 117.2(6) . . ?
N18 C17 C16 114.4(6) . . ?
N1 C19 N3 108.6(6) . . ?
N1 C19 N18 130.0(6) . . ?
N3 C19 N18 121.4(6) . . ?
N21 C22 C23 121.7(9) . . ?
N21 C22 H22 119.1 . . ?
C23 C22 H22 119.2 . . ?
C24 C23 C22 120.6(9) . . ?
C24 C23 H23 119.7 . . ?
C22 C23 H23 119.7 . . ?
C23 C24 C25 118.5(9) . . ?
C23 C24 H24 120.7 . . ?
C25 C24 H24 120.8 . . ?
C26 C25 C24 118.0(8) . . ?
C26 C25 H25 121.0 . . ?
C24 C25 H25 121.0 . . ?
N21 C26 C25 122.1(7) . . ?
N21 C26 C27 116.2(6) . . ?
C25 C26 C27 121.6(7) . . ?
O27 C27 N28 127.7(7) . . ?
O27 C27 C26 118.0(6) . . ?
N28 C27 C26 114.3(6) . . ?
N2 C29 N28 129.2(5) . . ?
N2 C29 N3 109.0(4) . 2_755 ?
N28 C29 N3 121.9(5) . 2_755 ?
O43 Cl4 O42 119.0 . . ?
O43 Cl4 O41 116.3 . . ?
O42 Cl4 O41 97.0 . . ?
O43 Cl4 O44 105.9 . . ?
O42 Cl4 O44 100.9 . . ?
O41 Cl4 O44 117.2 . . ?

loop_
_geom_bond_atom_site_label_1
_geom_bond_atom_site_label_2
_geom_bond_distance
_geom_bond_site_symmetry_2
_geom_bond_publ_flag
Cu1 O17 1.923(5) . y
Cu1 O27 1.954(5) . y
Cu1 N2 1.957(6) . y
Cu1 N1 1.963(6) . y
Cu1 O1 2.428(8) . y
Cu1 O11 2.809(9) . y
Cu2 N11 1.985(7) . y
Cu2 O2 1.984(6) . y
Cu2 O3 1.995(6) . y
Cu2 N18 2.028(5) . y
Cu2 O4 2.332(8) . y
Cu2 O21 2.519(7) . y
Cu3 N21 1.978(6) . y
Cu3 O5 1.989(6) . y
Cu3 O7 1.991(5) . y
Cu3 N28 2.035(6) . y
Cu3 O6 2.269(7) . y
Cu3 O31 2.577(7) . y
Cl1 O14 1.389(10) . ?
Cl1 O11 1.433(9) . ?
Cl1 O13 1.441(9) . ?
Cl1 O12 1.434(10) . ?
Cl2 O23 1.415(10) . ?
Cl2 O21 1.416(8) . ?
Cl2 O24 1.443(8) . ?
Cl2 O22 1.450(10) . ?
Cl3 O32 1.393(11) . ?
Cl3 O31 1.413(7) . ?
Cl3 O34 1.423(9) . ?
Cl3 O33 1.430(13) . ?
O17 C17 1.236(9) . ?
O27 C27 1.221(9) . ?
N1 C19 1.333(9) . ?
N1 N2 1.393(8) 2_755 ?
N2 C29 1.335(7) . ?
N2 N1 1.393(8) 2_755 ?
N3 C29 1.346(7) 2_755 ?
N3 C19 1.358(9) . ?
N3 H3 0.8995 . ?
N11 C12 1.305(11) . ?
N11 C16 1.338(10) . ?
N18 C17 1.318(9) . ?
N18 C19 1.370(8) . ?
N21 C22 1.315(11) . ?
N21 C26 1.357(10) . ?
N28 C29 1.343(7) . ?
N28 C27 1.349(9) . ?
C12 C13 1.362(15) . ?
C12 H12 0.9300 . ?
C13 C14 1.386(15) . ?
C13 H13 0.9300 . ?
C14 C15 1.377(12) . ?
C14 H14 0.9300 . ?
C15 C16 1.378(12) . ?
C15 H15 0.9300 . ?
C16 C17 1.506(10) . ?
C22 C23 1.390(14) . ?
C22 H22 0.9300 . ?
C23 C24 1.328(15) . ?
C23 H23 0.9300 . ?
C24 C25 1.430(12) . ?
C24 H24 0.9300 . ?
C25 C26 1.364(11) . ?
C25 H25 0.9300 . ?
C26 C27 1.496(10) . ?
C29 N3 1.346(7) 2_755 ?
Cl4 O43 1.3991 . ?
Cl4 O42 1.4046 . ?
Cl4 O41 1.4538 . ?
Cl4 O44 1.4826 . ?

loop_
_geom_hbond_atom_site_label_D
_geom_hbond_atom_site_label_H
_geom_hbond_atom_site_label_A
_geom_hbond_distance_DH
_geom_hbond_distance_HA
_geom_hbond_distance_DA
_geom_hbond_angle_DHA
_geom_hbond_site_symmetry_A
N3 H3 O2 0.90 2.03 2.785(8) 140.8 .
N3 H3 O7 0.90 2.29 2.810(8) 116.7 2_755

loop_
_geom_torsion_atom_site_label_1
_geom_torsion_atom_site_label_2
_geom_torsion_atom_site_label_3
_geom_torsion_atom_site_label_4
_geom_torsion
_geom_torsion_site_symmetry_1
_geom_torsion_site_symmetry_4
O14 Cl1 O11 Cu1 -100.4(10) . .
O13 Cl1 O11 Cu1 135.2(8) . .
O12 Cl1 O11 Cu1 16.9(10) . .
O17 Cu1 O11 Cl1 -40.8(8) . .
O27 Cu1 O11 Cl1 -124.0(8) . .
N2 Cu1 O11 Cl1 149.7(8) . .
N1 Cu1 O11 Cl1 45.8(8) . .
O1 Cu1 O11 Cl1 62(4) . .
O27 Cu1 O17 C17 -171.6(8) . .
N2 Cu1 O17 C17 168.9(12) . .
N1 Cu1 O17 C17 12.9(7) . .
O1 Cu1 O17 C17 -82.1(8) . .
O11 Cu1 O17 C17 92.6(7) . .
O23 Cl2 O21 Cu2 110.1(8) . .
O24 Cl2 O21 Cu2 -10.8(8) . .
O22 Cl2 O21 Cu2 -127.5(9) . .
N11 Cu2 O21 Cl2 -64.9(7) . .
O2 Cu2 O21 Cl2 110.2(7) . .
O3 Cu2 O21 Cl2 -159.7(7) . .
N18 Cu2 O21 Cl2 15.4(7) . .
O4 Cu2 O21 Cl2 169.4(13) . .
O17 Cu1 O27 C27 168.0(8) . .
N2 Cu1 O27 C27 -15.6(7) . .
N1 Cu1 O27 C27 -167.6(11) . .
O1 Cu1 O27 C27 78.9(8) . .
O11 Cu1 O27 C27 -100.5(8) . .
O32 Cl3 O31 Cu3 -58.4(10) . .
O34 Cl3 O31 Cu3 -175.8(8) . .
O33 Cl3 O31 Cu3 60.4(11) . .
N21 Cu3 O31 Cl3 52.6(7) . .
O5 Cu3 O31 Cl3 147.2(7) . .
O7 Cu3 O31 Cl3 -124.1(7) . .
N28 Cu3 O31 Cl3 -29.8(7) . .
O6 Cu3 O31 Cl3 175.2(9) . .
O17 Cu1 N1 C19 -2.9(6) . .
O27 Cu1 N1 C19 -27.2(17) . .
N2 Cu1 N1 C19 -178.5(6) . .
O1 Cu1 N1 C19 85.9(6) . .
O11 Cu1 N1 C19 -95.6(6) . .
O17 Cu1 N1 N2 165.0(6) . 2_755
O27 Cu1 N1 N2 140.7(12) . 2_755
N2 Cu1 N1 N2 -10.5(7) . 2_755
O1 Cu1 N1 N2 -106.2(6) . 2_755
O11 Cu1 N1 N2 72.3(6) . 2_755
O17 Cu1 N2 C29 30.6(17) . .
O27 Cu1 N2 C29 11.3(5) . .
N1 Cu1 N2 C29 -174.0(5) . .
O1 Cu1 N2 C29 -77.9(5) . .
O11 Cu1 N2 C29 107.5(5) . .
O17 Cu1 N2 N1 -144.9(12) . 2_755
O27 Cu1 N2 N1 -164.2(6) . 2_755
N1 Cu1 N2 N1 10.5(7) . 2_755
O1 Cu1 N2 N1 106.6(6) . 2_755
O11 Cu1 N2 N1 -68.0(6) . 2_755
O2 Cu2 N11 C12 -96.5(13) . .
O3 Cu2 N11 C12 5.1(9) . .
N18 Cu2 N11 C12 -177.8(9) . .
O4 Cu2 N11 C12 96.1(9) . .
O21 Cu2 N11 C12 -74.0(9) . .
O2 Cu2 N11 C16 80.5(13) . .
O3 Cu2 N11 C16 -177.9(6) . .
N18 Cu2 N11 C16 -0.8(6) . .
O4 Cu2 N11 C16 -86.9(6) . .
O21 Cu2 N11 C16 103.1(6) . .
N11 Cu2 N18 C17 1.2(5) . .
O2 Cu2 N18 C17 -166.1(5) . .
O3 Cu2 N18 C17 34(3) . .
O4 Cu2 N18 C17 104.9(5) . .
O21 Cu2 N18 C17 -80.4(5) . .
N11 Cu2 N18 C19 -178.6(6) . .
O2 Cu2 N18 C19 14.2(6) . .
O3 Cu2 N18 C19 -145(3) . .
O4 Cu2 N18 C19 -74.8(6) . .
O21 Cu2 N18 C19 99.9(6) . .
O5 Cu3 N21 C22 4.3(9) . .
O7 Cu3 N21 C22 105.7(17) . .
N28 Cu3 N21 C22 -176.9(9) . .
O6 Cu3 N21 C22 -83.1(9) . .
O31 Cu3 N21 C22 85.1(9) . .
O5 Cu3 N21 C26 -171.4(6) . .
O7 Cu3 N21 C26 -70.0(18) . .
N28 Cu3 N21 C26 7.4(6) . .
O6 Cu3 N21 C26 101.2(6) . .
O31 Cu3 N21 C26 -90.7(6) . .
N21 Cu3 N28 C29 166.0(5) . .
O5 Cu3 N28 C29 -172(4) . .
O7 Cu3 N28 C29 -23.1(5) . .
O6 Cu3 N28 C29 68.0(5) . .
O31 Cu3 N28 C29 -106.2(5) . .
N21 Cu3 N28 C27 -6.5(5) . .
O5 Cu3 N28 C27 15(5) . .
O7 Cu3 N28 C27 164.3(5) . .
O6 Cu3 N28 C27 -104.6(5) . .
O31 Cu3 N28 C27 81.3(5) . .
C16 N11 C12 C13 -3.0(16) . .
Cu2 N11 C12 C13 173.9(10) . .
N11 C12 C13 C14 8(2) . .
C12 C13 C14 C15 -8(2) . .
C13 C14 C15 C16 3.5(19) . .
C12 N11 C16 C15 -1.7(14) . .
Cu2 N11 C16 C15 -179.0(7) . .
C12 N11 C16 C17 177.7(8) . .
Cu2 N11 C16 C17 0.4(9) . .
C14 C15 C16 N11 1.3(15) . .
C14 C15 C16 C17 -178.0(10) . .
Cu1 O17 C17 N18 -12.1(13) . .
Cu1 O17 C17 C16 166.7(5) . .
C19 N18 C17 O17 -2.7(11) . .
Cu2 N18 C17 O17 177.5(7) . .
C19 N18 C17 C16 178.5(6) . .
Cu2 N18 C17 C16 -1.3(8) . .
N11 C16 C17 O17 -178.3(7) . .
C15 C16 C17 O17 1.0(12) . .
N11 C16 C17 N18 0.6(10) . .
C15 C16 C17 N18 180.0(8) . .
N2 N1 C19 N3 0.7(7) 2_755 .
Cu1 N1 C19 N3 170.8(4) . .
N2 N1 C19 N18 -178.8(7) 2_755 .
Cu1 N1 C19 N18 -8.7(10) . .
C29 N3 C19 N1 0.1(7) 2_755 .
C29 N3 C19 N18 179.7(5) 2_755 .
C17 N18 C19 N1 13.5(11) . .
Cu2 N18 C19 N1 -166.8(6) . .
C17 N18 C19 N3 -165.9(6) . .
Cu2 N18 C19 N3 13.8(9) . .
C26 N21 C22 C23 -3.9(17) . .
Cu3 N21 C22 C23 -179.4(9) . .
N21 C22 C23 C24 5(2) . .
C22 C23 C24 C25 -3.2(19) . .
C23 C24 C25 C26 0.0(16) . .
C22 N21 C26 C25 0.4(13) . .
Cu3 N21 C26 C25 176.6(7) . .
C22 N21 C26 C27 176.8(8) . .
Cu3 N21 C26 C27 -7.1(9) . .
C24 C25 C26 N21 1.5(13) . .
C24 C25 C26 C27 -174.6(8) . .
Cu1 O27 C27 N28 7.1(13) . .
Cu1 O27 C27 C26 -173.1(5) . .
C29 N28 C27 O27 10.9(11) . .
Cu3 N28 C27 O27 -175.8(7) . .
C29 N28 C27 C26 -168.9(5) . .
Cu3 N28 C27 C26 4.4(8) . .
N21 C26 C27 O27 -178.1(7) . .
C25 C26 C27 O27 -1.8(12) . .
N21 C26 C27 N28 1.7(10) . .
C25 C26 C27 N28 178.0(7) . .
N1 N2 C29 N28 176.8(5) 2_755 .
Cu1 N2 C29 N28 0.5(8) . .
N1 N2 C29 N3 -1.4(6) 2_755 2_755
Cu1 N2 C29 N3 -177.6(4) . 2_755
C27 N28 C29 N2 -14.7(9) . .
Cu3 N28 C29 N2 173.2(4) . .
C27 N28 C29 N3 163.3(6) . 2_755
Cu3 N28 C29 N3 -8.9(8) . 2_755
